data_1563238
loop_
_publ_author_name
'Ewing, Sarah J.'
'Powell, Anthony V.'
'Vaqueiro, Paz'

_publ_section_title
;
 Hydrothermal synthesis of [C6H16N2][In2Se3(Se2)]: A new one-dimensional
 indium selenide
;
_journal_issue 7
_journal_name_full 'Journal of Solid State Chemistry'
_journal_page_first 1800
_journal_page_last 1804
_journal_paper_doi 10.1016/j.jssc.2011.05.021
_journal_volume 184
_journal_year 2011
_chemical_absolute_configuration .
_chemical_formula_moiety 'C6 H16 N2, In2 Se5'
_chemical_formula_sum 'C6 H16 In2 N2 Se5'
_chemical_formula_weight 740.65
_space_group_IT_number 15
_space_group_name_Hall '-C 2yc'
_space_group_name_H-M_alt 'C 1 2/c 1'
_symmetry_cell_setting monoclinic
_symmetry_space_group_name_H-M 'C 1 2/c 1'
_atom_sites_solution_hydrogens geom
_atom_sites_solution_primary direct
_cell_angle_alpha 90
_cell_angle_beta 110.514(6)
_cell_angle_gamma 90
_cell_formula_units_Z 4
_cell_length_a 12.0221(16)
_cell_length_b 11.2498(15)
_cell_length_c 12.8470(17)
_cell_measurement_reflns_used 0
_cell_measurement_temperature 293
_cell_measurement_theta_max 26.402
_cell_measurement_theta_min 2.559
_cell_volume 1627.3(4)
_computing_cell_refinement 'Apex2 (Bruker AXS, 2006)'
_computing_data_collection 'Apex2 (Bruker AXS, 2006)'
_computing_data_reduction 'Apex2 (Bruker AXS, 2006)'
_computing_molecular_graphics 'ATOMS (Dowty, 2000)'
_computing_publication_material 'CRYSTALS (Betteridge et al., 2003)'
_computing_structure_refinement 'CRYSTALS (Betteridge et al., 2003)'
_computing_structure_solution 'SIR92 (Altomare et al., 1994)'
_diffrn_ambient_temperature 293
_diffrn_measured_fraction_theta_full 0.999
_diffrn_measured_fraction_theta_max 0.990
_diffrn_measurement_device 'Bruker Kappa Apex2'
_diffrn_measurement_device_type Area
_diffrn_measurement_method \w/2\q
_diffrn_radiation_monochromator graphite
_diffrn_radiation_type 'Mo K\a'
_diffrn_radiation_wavelength 0.71073
_diffrn_reflns_av_R_equivalents 0.029
_diffrn_reflns_limit_h_max 14
_diffrn_reflns_limit_h_min -14
_diffrn_reflns_limit_k_max 14
_diffrn_reflns_limit_k_min -14
_diffrn_reflns_limit_l_max 16
_diffrn_reflns_limit_l_min -15
_diffrn_reflns_number 14833
_diffrn_reflns_theta_full 25.874
_diffrn_reflns_theta_max 26.402
_diffrn_reflns_theta_min 2.559
_diffrn_standards_number 0
_exptl_absorpt_coefficient_mu 13.993
_exptl_absorpt_correction_T_max 0.3265
_exptl_absorpt_correction_T_min 0.2468
_exptl_absorpt_correction_type multi-scan
_exptl_absorpt_process_details 'Bruker SADABS'
_exptl_crystal_colour brown
_exptl_crystal_density_diffrn 3.023
_exptl_crystal_density_method 'not measured'
_exptl_crystal_description block
_exptl_crystal_F_000 1336
_exptl_crystal_size_max 0.30
_exptl_crystal_size_mid 0.10
_exptl_crystal_size_min 0.08
_refine_diff_density_max 0.63
_refine_diff_density_min -0.43
_refine_ls_goodness_of_fit_ref 1.0528
_refine_ls_hydrogen_treatment constr
_refine_ls_matrix_type full
_refine_ls_number_parameters 49
_refine_ls_number_reflns 1450
_refine_ls_number_restraints 0
_refine_ls_R_factor_all 0.0167
_refine_ls_R_factor_gt 0.0140
_refine_ls_shift/su_max 0.000972
_refine_ls_structure_factor_coef F
_refine_ls_weighting_details
;
 Method, part 1, Chebychev polynomial, (Watkin, 1994, Prince, 1982) 
 [weight] = 1.0/[A~0~*T~0~(x)+A~1~*T~1~(x) ... +A~n-1~]*T~n-1~(x)] 
 where A~i~ are the Chebychev coefficients listed below and x= Fcalc/Fmax 
 Method = Robust Weighting (Prince, 1982) 
 W = [weight] * [1-(deltaF/6*sigmaF)^2^]^2^ 
 A~i~ are: 
 0.133 0.973E-01 0.635E-01 
;
_refine_ls_weighting_scheme calc
_refine_ls_wR_factor_all 0.0186
_refine_ls_wR_factor_gt 0.0162
_refine_ls_wR_factor_ref 0.0162
_reflns_limit_h_max 14
_reflns_limit_h_min -14
_reflns_limit_k_max 14
_reflns_limit_k_min 0
_reflns_limit_l_max 16
_reflns_limit_l_min 0
_reflns_number_gt 1450
_reflns_number_total 1656
_reflns_threshold_expression I>3.00u(I)
_cod_data_source_file JSSC-2011-184-1800.cif
_cod_data_source_block 1
_cod_depositor_comments
;
The following automatic conversions were performed:

data item '_symmetry_cell_setting' value 'Monoclinic' was changed to
'monoclinic' in accordance with the built-in table derived from the
CIF Core dictionary named 'cif_core.dic' version 2.4.5 last updated
on 2014-11-21.

Automatic conversion script
Id: cif_fix_values 8369 2020-08-20 11:38:08Z andrius 
;
_cod_original_sg_symbol_H-M 'C 1 2/c 1 '
_cod_database_code 1563238

loop_
_symmetry_equiv_pos_as_xyz
x,y,z
-x,-y,-z
x+1/2,y+1/2,z
-x+1/2,-y+1/2,-z
-x,y,-z+1/2
x,-y,z+1/2
-x+1/2,y+1/2,-z+1/2
x+1/2,-y+1/2,z+1/2

loop_
_atom_site_label
_atom_site_type_symbol
_atom_site_fract_x
_atom_site_fract_y
_atom_site_fract_z
_atom_site_U_iso_or_equiv
_atom_site_occupancy
_atom_site_adp_type
_atom_site_refinement_flags_posn
_atom_site_refinement_flags_adp
_atom_site_refinement_flags_occupancy
_atom_site_disorder_assembly
_atom_site_disorder_group
_atom_site_attached_hydrogens
In1 In 0.119089(14) 0.246823(15) 0.394529(13) 0.0237 1.0000 Uani . . . . . .
Se1 Se 0.0000 0.40235(3) 0.2500 0.0250 1.0000 Uani S T . . . .
Se2 Se 0.16762(2) 0.29863(2) 0.600921(19) 0.0276 1.0000 Uani . . . . . .
Se3 Se -0.00056(2) 0.04947(2) 0.34277(2) 0.0337 1.0000 Uani . . . . . .
N1 N 0.2540(2) 0.3971(2) 0.18224(18) 0.0309(4) 1.0000 Uiso . . . . . .
C1 C 0.2299(2) 0.3028(2) 0.0947(2) 0.0267(5) 1.0000 Uiso . . . . . .
C2 C 0.3441(3) 0.2350(2) 0.1097(2) 0.0317(6) 1.0000 Uiso . . . . . .
C3 C 0.3222(2) 0.1405(2) 0.0193(2) 0.0319(5) 1.0000 Uiso . . . . . .
H11 H 0.1828 0.4395 0.1730 0.0371 1.0000 Uiso R . . . . .
H12 H 0.3123 0.4505 0.1755 0.0371 1.0000 Uiso R . . . . .
H13 H 0.2821 0.3612 0.2537 0.0371 1.0000 Uiso R . . . . .
H14 H 0.1733 0.2488 0.1039 0.0320 1.0000 Uiso R . . . . .
H21 H 0.4030 0.2889 0.1050 0.0381 1.0000 Uiso R . . . . .
H22 H 0.3709 0.1976 0.1805 0.0381 1.0000 Uiso R . . . . .
H31 H 0.3953 0.1031 0.0261 0.0383 1.0000 Uiso R . . . . .
H32 H 0.2683 0.0828 0.0278 0.0383 1.0000 Uiso R . . . . .

loop_
_atom_site_aniso_label
_atom_site_aniso_U_11
_atom_site_aniso_U_22
_atom_site_aniso_U_33
_atom_site_aniso_U_23
_atom_site_aniso_U_13
_atom_site_aniso_U_12
In1 0.01763(9) 0.02785(10) 0.01990(9) 0.00001(6) -0.00077(6) -0.00062(6)
Se1 0.02157(16) 0.02306(16) 0.02414(16) 0.0000 0.00019(12) 0.0000
Se2 0.02230(12) 0.03798(14) 0.02091(12) 0.00069(10) 0.00567(9) 0.00269(10)
Se3 0.02783(14) 0.02652(14) 0.03980(15) 0.00331(10) 0.00300(11) -0.00372(10)

loop_
_atom_type_symbol
_atom_type_scat_dispersion_real
_atom_type_scat_dispersion_imag
_atom_type_scat_Cromer_Mann_a1
_atom_type_scat_Cromer_Mann_b1
_atom_type_scat_Cromer_Mann_a2
_atom_type_scat_Cromer_Mann_b2
_atom_type_scat_Cromer_Mann_a3
_atom_type_scat_Cromer_Mann_b3
_atom_type_scat_Cromer_Mann_a4
_atom_type_scat_Cromer_Mann_b4
_atom_type_scat_Cromer_Mann_c
_atom_type_scat_source
C 0.0033 0.0016 2.3100 20.8439 1.0200 10.2075 1.5886 0.5687 0.8650 51.6512 0.2156 'International Tables Vol C 4.2.6.8 and 6.1.1.4'
H 0.0000 0.0000 0.4930 10.5109 0.3229 26.1257 0.1402 3.1424 0.0408 57.7998 0.0030 'International Tables Vol C 4.2.6.8 and 6.1.1.4'
N 0.0061 0.0033 12.2126 0.0057 3.1322 9.8933 2.0125 28.9975 1.1663 0.5826 -11.5290 'International Tables Vol C 4.2.6.8 and 6.1.1.4'
Se -0.0929 2.2259 17.0006 2.4098 5.8196 0.2726 3.9731 15.2372 4.3543 43.8163 2.8409 'International Tables Vol C 4.2.6.8 and 6.1.1.4'
In -0.7276 1.3100 19.1624 0.5476 18.5596 6.3776 4.2948 25.8499 2.0396 92.8029 4.9391 'International Tables Vol C 4.2.6.8 and 6.1.1.4'

loop_
_geom_angle_atom_site_label_1
_geom_angle_site_symmetry_1
_geom_angle_atom_site_label_2
_geom_angle_site_symmetry_2
_geom_angle_atom_site_label_3
_geom_angle_site_symmetry_3
_geom_angle
_geom_angle_publ_flag
In1 4_556 In1 . Se2 4_556 49.212(11) yes
In1 4_556 In1 . Se3 5_555 132.143(10) yes
Se2 4_556 In1 . Se3 5_555 89.564(16) yes
In1 4_556 In1 . Se1 . 133.716(11) yes
Se2 4_556 In1 . Se1 . 116.313(10) yes
Se3 5_555 In1 . Se1 . 81.690(12) yes
In1 4_556 In1 . Se2 . 49.758(11) yes
Se2 4_556 In1 . Se2 . 98.970(15) yes
Se3 5_555 In1 . Se2 . 152.011(11) yes
Se1 . In1 . Se2 . 117.046(15) yes
In1 4_556 In1 . Se3 . 120.150(10) yes
Se2 4_556 In1 . Se3 . 106.917(11) yes
Se3 5_555 In1 . Se3 . 40.994(12) yes
Se1 . In1 . Se3 . 106.038(15) yes
Se2 . In1 . Se3 . 111.217(13) yes
In1 . Se1 . In1 5_555 94.908(17) yes
In1 4_556 Se2 . In1 . 81.030(15) yes
Se3 5_555 Se3 . In1 . 93.389(13) yes
Se3 5_555 Se3 . In1 5_555 45.617(8) yes
In1 . Se3 . In1 5_555 73.277(11) yes
C1 . N1 . H11 . 109.467 no
C1 . N1 . H12 . 109.466 no
H11 . N1 . H12 . 109.476 no
C1 . N1 . H13 . 109.466 no
H11 . N1 . H13 . 109.476 no
H12 . N1 . H13 . 109.476 no
C3 4_555 C1 . N1 . 109.4(2) yes
C3 4_555 C1 . C2 . 112.4(2) yes
N1 . C1 . C2 . 109.4(2) yes
C3 4_555 C1 . H14 . 108.532 no
N1 . C1 . H14 . 108.532 no
C2 . C1 . H14 . 108.533 no
C1 . C2 . C3 . 110.2(2) yes
C1 . C2 . H21 . 109.297 no
C3 . C2 . H21 . 109.297 no
C1 . C2 . H22 . 109.297 no
C3 . C2 . H22 . 109.296 no
H21 . C2 . H22 . 109.467 no
C2 . C3 . C1 4_555 110.1(2) yes
C2 . C3 . H31 . 109.314 no
C1 4_555 C3 . H31 . 109.314 no
C2 . C3 . H32 . 109.315 no
C1 4_555 C3 . H32 . 109.314 no
H31 . C3 . H32 . 109.467 no

loop_
_geom_bond_atom_site_label_1
_geom_bond_site_symmetry_1
_geom_bond_atom_site_label_2
_geom_bond_site_symmetry_2
_geom_bond_distance
_geom_bond_publ_flag
In1 . In1 4_556 3.3583(5) yes
In1 . Se2 4_556 2.5952(4) yes
In1 . Se1 . 2.5876(4) yes
In1 . Se2 . 2.5742(4) yes
In1 . Se3 . 2.6020(4) yes
Se3 . Se3 5_555 2.3883(7) yes
N1 . C1 . 1.499(3) yes
N1 . H11 . 0.950 no
N1 . H12 . 0.950 no
N1 . H13 . 0.950 no
C1 . C3 4_555 1.517(3) yes
C1 . C2 . 1.523(4) yes
C1 . H14 . 0.950 no
C2 . C3 . 1.528(4) yes
C2 . H21 . 0.950 no
C2 . H22 . 0.950 no
C3 . H31 . 0.950 no
C3 . H32 . 0.950 no
